data_1502086
loop_
_publ_author_name
'Rendina, Victor L.'
'Moebius, David C.'
'Kingsbury, Jason S.'

_publ_section_title
;
 An enantioselective synthesis of 2-aryl cycloalkanones by Sc-catalyzed
 carbon insertion.
;
_journal_issue 8
_journal_name_full 'Organic letters'
_journal_page_first 2004
_journal_page_last 2007
_journal_paper_doi 10.1021/ol200402m
_journal_volume 13
_journal_year 2011
_chemical_formula_moiety 'C18 H26 O'
_chemical_formula_sum 'C18 H26 O'
_chemical_formula_weight 258.39
_chemical_name_systematic
; 
 ? 
;
_space_group_IT_number 61
_symmetry_cell_setting orthorhombic
_symmetry_space_group_name_Hall '-P 2ac 2ab'
_symmetry_space_group_name_H-M 'P b c a'
_atom_sites_solution_hydrogens geom
_atom_sites_solution_primary direct
_atom_sites_solution_secondary difmap
_audit_creation_method SHELXL-97
_cell_angle_alpha 90.00
_cell_angle_beta 90.00
_cell_angle_gamma 90.00
_cell_formula_units_Z 8
_cell_length_a 19.6684(17)
_cell_length_b 6.0152(5)
_cell_length_c 26.140(2)
_cell_measurement_reflns_used 9931
_cell_measurement_temperature 143(2)
_cell_measurement_theta_max 28.27
_cell_measurement_theta_min 2.59
_cell_volume 3092.6(4)
_computing_cell_refinement 'SAINT (Bruker, 2010)'
_computing_data_collection 'APEX2 (Bruker, 2010)'
_computing_data_reduction 'SAINT (Bruker, 2010)'
_computing_molecular_graphics 'Bruker SHELXTL'
_computing_publication_material 'Bruker SHELXTL'
_computing_structure_refinement 'SHELXL-97 (Sheldrick, 2008)'
_computing_structure_solution 'SHELXS-97 (Sheldrick, 2008)'
_diffrn_ambient_temperature 143(2)
_diffrn_measured_fraction_theta_full 0.998
_diffrn_measured_fraction_theta_max 0.998
_diffrn_measurement_device_type 'Bruker Kappa DUO CCD diffractometer'
_diffrn_measurement_method '\f and \w scans'
_diffrn_radiation_monochromator graphite
_diffrn_radiation_source 'fine-focus sealed tube'
_diffrn_radiation_type MoK\a
_diffrn_radiation_wavelength 0.71073
_diffrn_reflns_av_R_equivalents 0.0335
_diffrn_reflns_av_sigmaI/netI 0.0190
_diffrn_reflns_limit_h_max 25
_diffrn_reflns_limit_h_min -23
_diffrn_reflns_limit_k_max 7
_diffrn_reflns_limit_k_min -7
_diffrn_reflns_limit_l_max 33
_diffrn_reflns_limit_l_min -34
_diffrn_reflns_number 46273
_diffrn_reflns_theta_full 28.00
_diffrn_reflns_theta_max 28.00
_diffrn_reflns_theta_min 1.56
_exptl_absorpt_coefficient_mu 0.066
_exptl_absorpt_correction_T_max 0.9941
_exptl_absorpt_correction_T_min 0.9837
_exptl_absorpt_correction_type multi-scan
_exptl_absorpt_process_details
;
Sheldrick, G.M. (2008). SADABS v2008/1. Bruker AXS Inc. Madison, WI USA.
;
_exptl_crystal_colour colorless
_exptl_crystal_density_diffrn 1.110
_exptl_crystal_density_meas ?
_exptl_crystal_density_method none
_exptl_crystal_description plate
_exptl_crystal_F_000 1136
_exptl_crystal_size_max 0.25
_exptl_crystal_size_mid 0.12
_exptl_crystal_size_min 0.09
_refine_diff_density_max 0.356
_refine_diff_density_min -0.227
_refine_diff_density_rms 0.045
_refine_ls_extinction_coef na
_refine_ls_extinction_method none
_refine_ls_goodness_of_fit_ref 1.036
_refine_ls_hydrogen_treatment constr
_refine_ls_matrix_type full
_refine_ls_number_parameters 173
_refine_ls_number_reflns 3712
_refine_ls_number_restraints 0
_refine_ls_restrained_S_all 1.036
_refine_ls_R_factor_all 0.0694
_refine_ls_R_factor_gt 0.0525
_refine_ls_shift/su_max 0.000
_refine_ls_shift/su_mean 0.000
_refine_ls_structure_factor_coef Fsqd
_refine_ls_weighting_details 'calc w=1/[\s^2^(Fo^2^)+(0.0751P)^2^+1.6312P] where P=(Fo^2^+2Fc^2^)/3'
_refine_ls_weighting_scheme calc
_refine_ls_wR_factor_gt 0.1434
_refine_ls_wR_factor_ref 0.1573
_reflns_number_gt 2887
_reflns_number_total 3712
_reflns_threshold_expression >2sigma(I)
_cod_data_source_file ol200402m_si_002.cif
_cod_data_source_block C18H26O
_cod_depositor_comments
;
The following automatic conversions were performed:

'_symmetry_cell_setting' value 'Orthorhombic' changed to
'orthorhombic' according to
/home/saulius/struct/CIF-dictionaries/cif_core.dic dictionary named
'cif_core.dic' version 2.4.1 from 2010-06-29.

Automatic conversion script
Id: cif_fix_values 1715 2011-07-08 13:25:40Z adriana 

The following automatic conversions were performed:

'_exptl_crystal_density_meas' value 'not measured' was changed to '?'
- the value is perceived as not measured.

Automatic conversion script
Id: cif_fix_values 3008 2015-01-20 13:52:24Z robertas 
;
_cod_original_cell_volume 3092.6(5)
_cod_original_sg_symbol_H-M Pbca
_cod_database_code 1502086

loop_
_symmetry_equiv_pos_as_xyz
'x, y, z'
'x+1/2, -y+1/2, -z'
'-x, y+1/2, -z+1/2'
'-x+1/2, -y, z+1/2'
'-x, -y, -z'
'-x-1/2, y-1/2, z'
'x, -y-1/2, z-1/2'
'x-1/2, y, -z-1/2'

loop_
_atom_site_label
_atom_site_type_symbol
_atom_site_fract_x
_atom_site_fract_y
_atom_site_fract_z
_atom_site_U_iso_or_equiv
_atom_site_adp_type
_atom_site_occupancy
_atom_site_symmetry_multiplicity
_atom_site_calc_flag
_atom_site_refinement_flags
O1 O 0.04239(7) 1.2639(2) 0.21455(5) 0.0420(3) Uani 1 1 d .
C1 C 0.05408(7) 1.0709(3) 0.20588(5) 0.0257(3) Uani 1 1 d .
C2 C 0.00920(8) 0.9443(3) 0.16917(6) 0.0315(4) Uani 1 1 d .
H2A H -0.0074 1.0502 0.1430 0.038 Uiso 1 1 calc R
H2B H -0.0310 0.8911 0.1884 0.038 Uiso 1 1 calc R
C3 C 0.03998(8) 0.7468(3) 0.14159(6) 0.0311(3) Uani 1 1 d .
H3A H 0.0065 0.6902 0.1165 0.037 Uiso 1 1 calc R
H3B H 0.0483 0.6272 0.1668 0.037 Uiso 1 1 calc R
C4 C 0.10682(7) 0.7957(3) 0.11340(6) 0.0263(3) Uani 1 1 d .
H4A H 0.1057 0.9569 0.1040 0.032 Uiso 1 1 calc R
C5 C 0.16724(8) 0.7656(3) 0.14949(6) 0.0363(4) Uani 1 1 d .
H5A H 0.1646 0.6149 0.1646 0.044 Uiso 1 1 calc R
H5B H 0.2095 0.7728 0.1290 0.044 Uiso 1 1 calc R
C6 C 0.17286(8) 0.9334(3) 0.19294(6) 0.0364(4) Uani 1 1 d .
H6A H 0.1792 1.0825 0.1776 0.044 Uiso 1 1 calc R
H6B H 0.2146 0.8989 0.2126 0.044 Uiso 1 1 calc R
C7 C 0.11303(7) 0.9475(3) 0.23120(6) 0.0265(3) Uani 1 1 d .
H7A H 0.0977 0.7929 0.2393 0.032 Uiso 1 1 calc R
C8 C 0.11347(8) 0.6647(3) 0.06235(6) 0.0297(3) Uani 1 1 d .
C9 C 0.05694(10) 0.7416(3) 0.02532(7) 0.0418(4) Uani 1 1 d .
H9A H 0.0609 0.6601 -0.0070 0.063 Uiso 1 1 calc R
H9B H 0.0617 0.9013 0.0188 0.063 Uiso 1 1 calc R
H9C H 0.0124 0.7121 0.0406 0.063 Uiso 1 1 calc R
C10 C 0.18116(9) 0.7186(3) 0.03572(7) 0.0404(4) Uani 1 1 d .
H10A H 0.1843 0.6347 0.0037 0.061 Uiso 1 1 calc R
H10B H 0.2190 0.6773 0.0582 0.061 Uiso 1 1 calc R
H10C H 0.1833 0.8782 0.0283 0.061 Uiso 1 1 calc R
C11 C 0.10830(12) 0.4156(3) 0.07053(8) 0.0482(5) Uani 1 1 d .
H11A H 0.1128 0.3392 0.0376 0.072 Uiso 1 1 calc R
H11B H 0.0641 0.3798 0.0857 0.072 Uiso 1 1 calc R
H11C H 0.1447 0.3668 0.0936 0.072 Uiso 1 1 calc R
C12 C 0.13406(7) 1.0598(3) 0.28055(6) 0.0262(3) Uani 1 1 d .
C13 C 0.11961(8) 0.9596(3) 0.32702(6) 0.0283(3) Uani 1 1 d .
H13A H 0.0979 0.8184 0.3275 0.034 Uiso 1 1 calc R
C14 C 0.13628(8) 1.0621(3) 0.37271(6) 0.0299(3) Uani 1 1 d .
H14A H 0.1260 0.9893 0.4040 0.036 Uiso 1 1 calc R
C15 C 0.16756(8) 1.2680(3) 0.37387(6) 0.0301(3) Uani 1 1 d .
C16 C 0.18376(8) 1.3671(3) 0.32737(6) 0.0312(3) Uani 1 1 d .
H16A H 0.2066 1.5063 0.3270 0.037 Uiso 1 1 calc R
C17 C 0.16693(8) 1.2644(3) 0.28142(6) 0.0299(3) Uani 1 1 d .
H17A H 0.1781 1.3353 0.2501 0.036 Uiso 1 1 calc R
C18 C 0.18321(10) 1.3845(4) 0.42357(7) 0.0463(5) Uani 1 1 d .
H18A H 0.1494 1.5013 0.4296 0.069 Uiso 1 1 calc R
H18B H 0.2286 1.4511 0.4217 0.069 Uiso 1 1 calc R
H18C H 0.1818 1.2768 0.4517 0.069 Uiso 1 1 calc R

loop_
_atom_site_aniso_label
_atom_site_aniso_U_11
_atom_site_aniso_U_22
_atom_site_aniso_U_33
_atom_site_aniso_U_23
_atom_site_aniso_U_13
_atom_site_aniso_U_12
O1 0.0475(7) 0.0309(6) 0.0477(7) -0.0009(5) -0.0126(6) 0.0099(5)
C1 0.0217(7) 0.0312(8) 0.0241(7) 0.0048(6) 0.0031(5) 0.0019(6)
C2 0.0204(7) 0.0418(9) 0.0324(8) -0.0013(7) 0.0023(6) 0.0003(6)
C3 0.0265(8) 0.0354(8) 0.0313(8) 0.0003(6) 0.0014(6) -0.0042(6)
C4 0.0236(7) 0.0260(7) 0.0293(7) -0.0015(6) 0.0006(6) 0.0006(6)
C5 0.0255(8) 0.0530(10) 0.0305(8) -0.0062(7) -0.0008(6) 0.0123(7)
C6 0.0197(7) 0.0577(11) 0.0318(8) -0.0084(8) -0.0002(6) 0.0028(7)
C7 0.0224(7) 0.0300(8) 0.0270(7) 0.0009(6) -0.0006(5) 0.0015(6)
C8 0.0324(8) 0.0269(7) 0.0298(7) -0.0033(6) 0.0015(6) -0.0016(6)
C9 0.0431(10) 0.0484(10) 0.0339(9) -0.0023(8) -0.0068(7) -0.0051(8)
C10 0.0415(10) 0.0477(10) 0.0319(9) -0.0039(7) 0.0071(7) -0.0012(8)
C11 0.0688(13) 0.0259(9) 0.0501(11) -0.0048(7) 0.0083(10) -0.0016(8)
C12 0.0187(6) 0.0319(8) 0.0279(7) -0.0014(6) -0.0005(5) 0.0047(6)
C13 0.0230(7) 0.0287(7) 0.0331(8) 0.0009(6) -0.0013(6) -0.0014(6)
C14 0.0255(7) 0.0375(9) 0.0268(7) 0.0037(6) 0.0008(6) 0.0001(6)
C15 0.0228(7) 0.0359(8) 0.0316(8) -0.0060(6) -0.0016(6) 0.0034(6)
C16 0.0211(7) 0.0287(8) 0.0439(9) -0.0002(7) 0.0002(6) -0.0020(6)
C17 0.0219(7) 0.0374(8) 0.0305(8) 0.0075(6) 0.0036(6) 0.0020(6)
C18 0.0468(11) 0.0524(11) 0.0397(10) -0.0147(8) -0.0049(8) -0.0007(9)

loop_
_atom_type_symbol
_atom_type_description
_atom_type_scat_dispersion_real
_atom_type_scat_dispersion_imag
_atom_type_scat_source
C C 0.0033 0.0016 'International Tables Vol C Tables 4.2.6.8 and 6.1.1.4'
H H 0.0000 0.0000 'International Tables Vol C Tables 4.2.6.8 and 6.1.1.4'
O O 0.0106 0.0060 'International Tables Vol C Tables 4.2.6.8 and 6.1.1.4'

loop_
_geom_angle_atom_site_label_1
_geom_angle_atom_site_label_2
_geom_angle_atom_site_label_3
_geom_angle
O1 C1 C2 119.60(14)
O1 C1 C7 122.09(14)
C2 C1 C7 118.30(13)
C1 C2 C3 117.65(13)
C1 C2 H2A 107.9
C3 C2 H2A 107.9
C1 C2 H2B 107.9
C3 C2 H2B 107.9
H2A C2 H2B 107.2
C2 C3 C4 114.83(13)
C2 C3 H3A 108.6
C4 C3 H3A 108.6
C2 C3 H3B 108.6
C4 C3 H3B 108.6
H3A C3 H3B 107.5
C5 C4 C3 110.28(13)
C5 C4 C8 113.84(12)
C3 C4 C8 112.74(12)
C5 C4 H4A 106.5
C3 C4 H4A 106.5
C8 C4 H4A 106.5
C6 C5 C4 115.99(13)
C6 C5 H5A 108.3
C4 C5 H5A 108.3
C6 C5 H5B 108.3
C4 C5 H5B 108.3
H5A C5 H5B 107.4
C5 C6 C7 117.59(14)
C5 C6 H6A 107.9
C7 C6 H6A 107.9
C5 C6 H6B 107.9
C7 C6 H6B 107.9
H6A C6 H6B 107.2
C12 C7 C1 111.09(12)
C12 C7 C6 111.56(12)
C1 C7 C6 108.90(12)
C12 C7 H7A 108.4
C1 C7 H7A 108.4
C6 C7 H7A 108.4
C11 C8 C10 109.29(15)
C11 C8 C9 109.61(15)
C10 C8 C9 106.04(14)
C11 C8 C4 111.97(14)
C10 C8 C4 110.76(13)
C9 C8 C4 108.99(13)
C8 C9 H9A 109.5
C8 C9 H9B 109.5
H9A C9 H9B 109.5
C8 C9 H9C 109.5
H9A C9 H9C 109.5
H9B C9 H9C 109.5
C8 C10 H10A 109.5
C8 C10 H10B 109.5
H10A C10 H10B 109.5
C8 C10 H10C 109.5
H10A C10 H10C 109.5
H10B C10 H10C 109.5
C8 C11 H11A 109.5
C8 C11 H11B 109.5
H11A C11 H11B 109.5
C8 C11 H11C 109.5
H11A C11 H11C 109.5
H11B C11 H11C 109.5
C13 C12 C17 117.80(14)
C13 C12 C7 119.78(14)
C17 C12 C7 122.41(14)
C14 C13 C12 120.94(15)
C14 C13 H13A 119.5
C12 C13 H13A 119.5
C15 C14 C13 121.56(15)
C15 C14 H14A 119.2
C13 C14 H14A 119.2
C14 C15 C16 117.79(14)
C14 C15 C18 121.72(16)
C16 C15 C18 120.49(16)
C17 C16 C15 120.68(15)
C17 C16 H16A 119.7
C15 C16 H16A 119.7
C12 C17 C16 121.19(14)
C12 C17 H17A 119.4
C16 C17 H17A 119.4
C15 C18 H18A 109.5
C15 C18 H18B 109.5
H18A C18 H18B 109.5
C15 C18 H18C 109.5
H18A C18 H18C 109.5
H18B C18 H18C 109.5

loop_
_geom_bond_atom_site_label_1
_geom_bond_atom_site_label_2
_geom_bond_distance
O1 C1 1.2054(19)
C1 C2 1.510(2)
C1 C7 1.528(2)
C2 C3 1.516(2)
C2 H2A 0.9900
C2 H2B 0.9900
C3 C4 1.536(2)
C3 H3A 0.9900
C3 H3B 0.9900
C4 C5 1.528(2)
C4 C8 1.555(2)
C4 H4A 1.0000
C5 C6 1.523(2)
C5 H5A 0.9900
C5 H5B 0.9900
C6 C7 1.547(2)
C6 H6A 0.9900
C6 H6B 0.9900
C7 C12 1.514(2)
C7 H7A 1.0000
C8 C11 1.517(2)
C8 C10 1.537(2)
C8 C9 1.545(2)
C9 H9A 0.9800
C9 H9B 0.9800
C9 H9C 0.9800
C10 H10A 0.9800
C10 H10B 0.9800
C10 H10C 0.9800
C11 H11A 0.9800
C11 H11B 0.9800
C11 H11C 0.9800
C12 C13 1.386(2)
C12 C17 1.390(2)
C13 C14 1.384(2)
C13 H13A 0.9500
C14 C15 1.383(2)
C14 H14A 0.9500
C15 C16 1.391(2)
C15 C18 1.508(2)
C16 C17 1.391(2)
C16 H16A 0.9500
C17 H17A 0.9500
C18 H18A 0.9800
C18 H18B 0.9800
C18 H18C 0.9800

loop_
_geom_torsion_atom_site_label_1
_geom_torsion_atom_site_label_2
_geom_torsion_atom_site_label_3
_geom_torsion_atom_site_label_4
_geom_torsion
O1 C1 C2 C3 153.87(15)
C7 C1 C2 C3 -26.5(2)
C1 C2 C3 C4 -52.70(19)
C2 C3 C4 C5 87.59(17)
C2 C3 C4 C8 -143.93(14)
C3 C4 C5 C6 -67.65(19)
C8 C4 C5 C6 164.48(14)
C4 C5 C6 C7 59.7(2)
O1 C1 C7 C12 22.7(2)
C2 C1 C7 C12 -156.93(13)
O1 C1 C7 C6 -100.59(17)
C2 C1 C7 C6 79.82(16)
C5 C6 C7 C12 161.27(14)
C5 C6 C7 C1 -75.76(18)
C5 C4 C8 C11 69.06(19)
C3 C4 C8 C11 -57.54(19)
C5 C4 C8 C10 -53.21(18)
C3 C4 C8 C10 -179.80(14)
C5 C4 C8 C9 -169.50(14)
C3 C4 C8 C9 63.90(17)
C1 C7 C12 C13 108.50(16)
C6 C7 C12 C13 -129.79(15)
C1 C7 C12 C17 -70.50(17)
C6 C7 C12 C17 51.21(19)
C17 C12 C13 C14 1.2(2)
C7 C12 C13 C14 -177.87(14)
C12 C13 C14 C15 0.3(2)
C13 C14 C15 C16 -1.9(2)
C13 C14 C15 C18 177.46(16)
C14 C15 C16 C17 2.0(2)
C18 C15 C16 C17 -177.37(15)
C13 C12 C17 C16 -1.1(2)
C7 C12 C17 C16 177.95(14)
C15 C16 C17 C12 -0.5(2)
